data_4069116
loop_
_publ_author_name
'Downing, Stephen P.'
'Hanton, Martin J.'
'Slawin, Alexandra M. Z.'
'Tooze, Robert P.'

_publ_section_title
;
 Bis(alkylthioethyl)amine Complexes of Molybdenum
;
_journal_issue 8
_journal_name_full Organometallics
_journal_page_first 2417
_journal_paper_doi 10.1021/om9000346
_journal_volume 28
_journal_year 2009
_chemical_formula_moiety 'C8 H19 Cl3 Mo N S2'
_chemical_formula_sum 'C8 H19 Cl3 Mo N S2'
_chemical_formula_weight 395.65
_chemical_name_systematic
; 
 ? 
;
_space_group_IT_number 14
_symmetry_cell_setting monoclinic
_symmetry_space_group_name_Hall '-P 2ybc'
_symmetry_space_group_name_H-M 'P 1 21/c 1'
_atom_sites_solution_hydrogens geom
_atom_sites_solution_primary direct
_atom_sites_solution_secondary difmap
_audit_creation_method SHELXL-97
_cell_angle_alpha 90.00
_cell_angle_beta 90.389(7)
_cell_angle_gamma 90.00
_cell_formula_units_Z 4
_cell_length_a 7.645(2)
_cell_length_b 13.197(3)
_cell_length_c 14.447(4)
_cell_measurement_reflns_used 5006
_cell_measurement_temperature 93(2)
_cell_measurement_theta_max 28.5763
_cell_measurement_theta_min 2.0900
_cell_volume 1457.5(6)
_computing_cell_refinement 'CrystalClear (Rigaku Corp., 2004)'
_computing_data_collection 'CrystalClear (Rigaku Corp., 2004)'
_computing_data_reduction 'CrystalClear (Rigaku Corp., 2004)'
_computing_molecular_graphics 'Bruker SHELXTL'
_computing_publication_material 'Bruker SHELXTL'
_computing_structure_refinement 'SHELXL-97 (Sheldrick, 1997)'
_computing_structure_solution 'SHELXS-97 (Sheldrick, 1990)'
_diffrn_ambient_temperature 93(2)
_diffrn_measured_fraction_theta_full 0.994
_diffrn_measured_fraction_theta_max 0.994
_diffrn_measurement_device_type CCD
_diffrn_measurement_method '\w and \f scans'
_diffrn_radiation_monochromator confocal
_diffrn_radiation_source 'rotating anode'
_diffrn_radiation_type MoK\a
_diffrn_radiation_wavelength 0.71073
_diffrn_reflns_av_R_equivalents 0.0707
_diffrn_reflns_av_sigmaI/netI 0.0658
_diffrn_reflns_limit_h_max 8
_diffrn_reflns_limit_h_min -9
_diffrn_reflns_limit_k_max 15
_diffrn_reflns_limit_k_min -12
_diffrn_reflns_limit_l_max 17
_diffrn_reflns_limit_l_min -10
_diffrn_reflns_number 9113
_diffrn_reflns_theta_full 25.00
_diffrn_reflns_theta_max 25.34
_diffrn_reflns_theta_min 2.09
_exptl_absorpt_coefficient_mu 1.707
_exptl_absorpt_correction_T_max 1.0000
_exptl_absorpt_correction_T_min 0.9217
_exptl_absorpt_correction_type multi-scan
_exptl_absorpt_process_details 'Jacobson, R. (1998) Private communication'
_exptl_crystal_colour Orange
_exptl_crystal_density_diffrn 1.803
_exptl_crystal_density_method 'not measured'
_exptl_crystal_description Prism
_exptl_crystal_F_000 796
_exptl_crystal_size_max 0.0500
_exptl_crystal_size_mid 0.0500
_exptl_crystal_size_min 0.0500
_refine_diff_density_max 0.788
_refine_diff_density_min -1.573
_refine_diff_density_rms 0.158
_refine_ls_extinction_method none
_refine_ls_goodness_of_fit_ref 1.089
_refine_ls_hydrogen_treatment mixed
_refine_ls_matrix_type full
_refine_ls_number_parameters 141
_refine_ls_number_reflns 2650
_refine_ls_number_restraints 1
_refine_ls_restrained_S_all 1.089
_refine_ls_R_factor_all 0.0564
_refine_ls_R_factor_gt 0.0466
_refine_ls_shift/su_max 0.001
_refine_ls_shift/su_mean 0.000
_refine_ls_structure_factor_coef Fsqd
_refine_ls_weighting_details 'calc w=1/[\s^2^(Fo^2^)+(0.0463P)^2^+1.0259P] where P=(Fo^2^+2Fc^2^)/3'
_refine_ls_weighting_scheme calc
_refine_ls_wR_factor_gt 0.1037
_refine_ls_wR_factor_ref 0.1123
_reflns_number_gt 2268
_reflns_number_total 2650
_reflns_threshold_expression >2sigma(I)
_cod_data_source_file om9000346_si_002.cif
_cod_data_source_block 5b
_cod_depositor_comments
;
The following automatic conversions were performed:

'_symmetry_cell_setting' value 'Monoclinic' changed to 'monoclinic'
according to /home/saulius/struct/CIF-dictionaries/cif_core.dic
dictionary named 'cif_core.dic' version 2.4.2 from 2011-04-26.

Automatic conversion script
Id: cif_fix_values 1715 2011-07-08 13:25:40Z adriana 
;
_cod_original_sg_symbol_H-M P2(1)/c
_cod_database_code 4069116

loop_
_symmetry_equiv_pos_as_xyz
'x, y, z'
'-x, y+1/2, -z+1/2'
'-x, -y, -z'
'x, -y-1/2, z-1/2'

loop_
_atom_site_label
_atom_site_type_symbol
_atom_site_fract_x
_atom_site_fract_y
_atom_site_fract_z
_atom_site_U_iso_or_equiv
_atom_site_adp_type
_atom_site_occupancy
_atom_site_symmetry_multiplicity
_atom_site_calc_flag
_atom_site_refinement_flags
Mo1 Mo 0.13362(4) 0.21614(3) 0.66066(2) 0.01675(16) Uani 1 1 d .
Cl1 Cl -0.02634(14) 0.32613(8) 0.76464(8) 0.0252(3) Uani 1 1 d .
Cl2 Cl 0.25270(14) 0.36237(7) 0.58245(8) 0.0256(3) Uani 1 1 d .
Cl3 Cl 0.28383(14) 0.09255(8) 0.56758(7) 0.0228(3) Uani 1 1 d .
C1 C -0.2703(6) 0.3642(3) 0.5066(3) 0.0301(11) Uani 1 1 d .
H1A H -0.3627 0.4149 0.5147 0.045 Uiso 1 1 calc R
H1B H -0.2735 0.3385 0.4430 0.045 Uiso 1 1 calc R
H1C H -0.1562 0.3954 0.5190 0.045 Uiso 1 1 calc R
C2 C -0.2990(6) 0.2771(3) 0.5737(3) 0.0252(10) Uani 1 1 d .
H2A H -0.4149 0.2460 0.5622 0.030 Uiso 1 1 calc R
H2B H -0.2960 0.3027 0.6381 0.030 Uiso 1 1 calc R
S3 S -0.12806(15) 0.18319(8) 0.55767(8) 0.0230(3) Uani 1 1 d .
C4 C -0.2169(6) 0.0760(3) 0.6239(3) 0.0281(11) Uani 1 1 d .
H4A H -0.3458 0.0755 0.6172 0.034 Uiso 1 1 calc R
H4B H -0.1719 0.0120 0.5975 0.034 Uiso 1 1 calc R
C5 C -0.1700(6) 0.0802(3) 0.7250(3) 0.0299(11) Uani 1 1 d .
H5A H -0.2239 0.1407 0.7537 0.036 Uiso 1 1 calc R
H5B H -0.2153 0.0193 0.7569 0.036 Uiso 1 1 calc R
N6 N 0.0197(4) 0.0851(3) 0.7352(2) 0.0191(8) Uani 1 1 d D
H6N H 0.085(6) 0.030(3) 0.706(3) 0.049(16) Uiso 1 1 d D
C7 C 0.0852(6) 0.0786(3) 0.8316(3) 0.0276(11) Uani 1 1 d .
H7A H 0.0376 0.0171 0.8616 0.033 Uiso 1 1 calc R
H7B H 0.0449 0.1384 0.8670 0.033 Uiso 1 1 calc R
C8 C 0.2812(6) 0.0746(3) 0.8330(3) 0.0262(10) Uani 1 1 d .
H8A H 0.3204 0.0119 0.8017 0.031 Uiso 1 1 calc R
H8B H 0.3230 0.0721 0.8979 0.031 Uiso 1 1 calc R
S9 S 0.37844(14) 0.18466(8) 0.77508(7) 0.0199(3) Uani 1 1 d .
C10 C 0.3778(6) 0.2788(3) 0.8673(3) 0.0223(10) Uani 1 1 d .
H10A H 0.2576 0.3044 0.8770 0.027 Uiso 1 1 calc R
H10B H 0.4200 0.2481 0.9258 0.027 Uiso 1 1 calc R
C11 C 0.4976(6) 0.3653(3) 0.8390(4) 0.0315(11) Uani 1 1 d .
H11A H 0.4993 0.4169 0.8878 0.047 Uiso 1 1 calc R
H11B H 0.4544 0.3954 0.7812 0.047 Uiso 1 1 calc R
H11C H 0.6163 0.3392 0.8298 0.047 Uiso 1 1 calc R

loop_
_atom_site_aniso_label
_atom_site_aniso_U_11
_atom_site_aniso_U_22
_atom_site_aniso_U_33
_atom_site_aniso_U_23
_atom_site_aniso_U_13
_atom_site_aniso_U_12
Mo1 0.0166(3) 0.0183(3) 0.0153(3) -0.00045(13) 0.00079(18) -0.00059(13)
Cl1 0.0236(6) 0.0270(6) 0.0251(6) -0.0060(4) 0.0024(5) 0.0041(4)
Cl2 0.0291(6) 0.0209(5) 0.0269(6) 0.0040(4) 0.0062(5) -0.0015(4)
Cl3 0.0256(6) 0.0230(5) 0.0199(6) -0.0034(4) 0.0023(5) 0.0038(4)
C1 0.029(3) 0.034(3) 0.027(3) -0.003(2) -0.003(2) -0.001(2)
C2 0.020(3) 0.034(3) 0.021(3) -0.0016(18) -0.002(2) 0.0015(18)
S3 0.0203(6) 0.0285(6) 0.0201(6) -0.0023(4) -0.0020(5) -0.0021(4)
C4 0.026(3) 0.026(2) 0.032(3) -0.0003(19) -0.004(2) -0.0049(18)
C5 0.030(3) 0.024(2) 0.036(3) 0.004(2) 0.000(2) -0.0045(19)
N6 0.0148(19) 0.0248(19) 0.018(2) 0.0045(15) -0.0024(15) -0.0034(15)
C7 0.031(3) 0.027(2) 0.025(3) 0.0031(19) 0.004(2) -0.0048(19)
C8 0.035(3) 0.016(2) 0.028(3) 0.0026(18) -0.004(2) -0.0008(18)
S9 0.0200(6) 0.0227(6) 0.0171(6) -0.0010(4) -0.0006(5) 0.0002(4)
C10 0.023(3) 0.025(2) 0.018(2) -0.0036(17) -0.0064(19) 0.0003(17)
C11 0.029(3) 0.024(2) 0.042(3) -0.006(2) 0.004(2) -0.0033(19)

loop_
_atom_type_symbol
_atom_type_description
_atom_type_scat_dispersion_real
_atom_type_scat_dispersion_imag
_atom_type_scat_source
C C 0.0033 0.0016 'International Tables Vol C Tables 4.2.6.8 and 6.1.1.4'
H H 0.0000 0.0000 'International Tables Vol C Tables 4.2.6.8 and 6.1.1.4'
N N 0.0061 0.0033 'International Tables Vol C Tables 4.2.6.8 and 6.1.1.4'
S S 0.1246 0.1234 'International Tables Vol C Tables 4.2.6.8 and 6.1.1.4'
Cl Cl 0.1484 0.1585 'International Tables Vol C Tables 4.2.6.8 and 6.1.1.4'
Mo Mo -1.6832 0.6857 'International Tables Vol C Tables 4.2.6.8 and 6.1.1.4'

loop_
_geom_angle_atom_site_label_1
_geom_angle_atom_site_label_2
_geom_angle_atom_site_label_3
_geom_angle
N6 Mo1 Cl3 86.18(10)
N6 Mo1 Cl2 178.25(9)
Cl3 Mo1 Cl2 95.57(4)
N6 Mo1 Cl1 87.97(10)
Cl3 Mo1 Cl1 174.08(4)
Cl2 Mo1 Cl1 90.28(4)
N6 Mo1 S3 80.77(10)
Cl3 Mo1 S3 86.17(4)
Cl2 Mo1 S3 99.30(4)
Cl1 Mo1 S3 93.86(4)
N6 Mo1 S9 81.11(9)
Cl3 Mo1 S9 84.26(4)
Cl2 Mo1 S9 99.07(4)
Cl1 Mo1 S9 93.88(4)
S3 Mo1 S9 160.01(4)
C2 C1 H1A 109.5
C2 C1 H1B 109.5
H1A C1 H1B 109.5
C2 C1 H1C 109.5
H1A C1 H1C 109.5
H1B C1 H1C 109.5
C1 C2 S3 109.1(3)
C1 C2 H2A 109.9
S3 C2 H2A 109.9
C1 C2 H2B 109.9
S3 C2 H2B 109.9
H2A C2 H2B 108.3
C2 S3 C4 101.0(2)
C2 S3 Mo1 112.05(16)
C4 S3 Mo1 96.88(15)
C5 C4 S3 113.0(3)
C5 C4 H4A 109.0
S3 C4 H4A 109.0
C5 C4 H4B 109.0
S3 C4 H4B 109.0
H4A C4 H4B 107.8
N6 C5 C4 109.3(4)
N6 C5 H5A 109.8
C4 C5 H5A 109.8
N6 C5 H5B 109.8
C4 C5 H5B 109.8
H5A C5 H5B 108.3
C5 N6 C7 115.0(3)
C5 N6 Mo1 112.2(3)
C7 N6 Mo1 111.7(3)
C5 N6 H6N 116(3)
C7 N6 H6N 101(3)
Mo1 N6 H6N 100(3)
N6 C7 C8 110.2(4)
N6 C7 H7A 109.6
C8 C7 H7A 109.6
N6 C7 H7B 109.6
C8 C7 H7B 109.6
H7A C7 H7B 108.1
C7 C8 S9 112.0(3)
C7 C8 H8A 109.2
S9 C8 H8A 109.2
C7 C8 H8B 109.2
S9 C8 H8B 109.2
H8A C8 H8B 107.9
C10 S9 C8 101.7(2)
C10 S9 Mo1 111.17(15)
C8 S9 Mo1 97.35(15)
C11 C10 S9 108.1(3)
C11 C10 H10A 110.1
S9 C10 H10A 110.1
C11 C10 H10B 110.1
S9 C10 H10B 110.1
H10A C10 H10B 108.4
C10 C11 H11A 109.5
C10 C11 H11B 109.5
H11A C11 H11B 109.5
C10 C11 H11C 109.5
H11A C11 H11C 109.5
H11B C11 H11C 109.5

loop_
_geom_bond_atom_site_label_1
_geom_bond_atom_site_label_2
_geom_bond_distance
Mo1 N6 2.219(3)
Mo1 Cl3 2.4101(11)
Mo1 Cl2 2.4174(11)
Mo1 Cl1 2.4257(11)
Mo1 S3 2.5228(13)
Mo1 S9 2.5231(12)
C1 C2 1.519(6)
C1 H1A 0.9800
C1 H1B 0.9800
C1 H1C 0.9800
C2 S3 1.817(4)
C2 H2A 0.9900
C2 H2B 0.9900
S3 C4 1.840(4)
C4 C5 1.503(6)
C4 H4A 0.9900
C4 H4B 0.9900
C5 N6 1.458(6)
C5 H5A 0.9900
C5 H5B 0.9900
N6 C7 1.479(6)
N6 H6N 0.978(5)
C7 C8 1.500(6)
C7 H7A 0.9900
C7 H7B 0.9900
C8 S9 1.835(4)
C8 H8A 0.9900
C8 H8B 0.9900
S9 C10 1.822(4)
C10 C11 1.521(6)
C10 H10A 0.9900
C10 H10B 0.9900
C11 H11A 0.9800
C11 H11B 0.9800
C11 H11C 0.9800

loop_
_geom_hbond_atom_site_label_D
_geom_hbond_atom_site_label_H
_geom_hbond_atom_site_label_A
_geom_hbond_distance_DH
_geom_hbond_distance_HA
_geom_hbond_distance_DA
_geom_hbond_angle_DHA
_geom_hbond_site_symmetry_A
N6 H6N Cl3 0.978(5) 2.66(5) 3.166(4) 113(3) .
N6 H6N Cl1 0.978(5) 2.76(4) 3.417(4) 125(4) 2_546

loop_
_geom_torsion_atom_site_label_1
_geom_torsion_atom_site_label_2
_geom_torsion_atom_site_label_3
_geom_torsion_atom_site_label_4
_geom_torsion
C1 C2 S3 C4 -167.5(3)
C1 C2 S3 Mo1 90.3(3)
N6 Mo1 S3 C2 105.56(18)
Cl3 Mo1 S3 C2 -167.69(16)
Cl2 Mo1 S3 C2 -72.67(16)
Cl1 Mo1 S3 C2 18.25(16)
S9 Mo1 S3 C2 130.81(18)
N6 Mo1 S3 C4 0.75(17)
Cl3 Mo1 S3 C4 87.50(15)
Cl2 Mo1 S3 C4 -177.48(15)
Cl1 Mo1 S3 C4 -86.56(15)
S9 Mo1 S3 C4 26.00(19)
C2 S3 C4 C5 -86.4(4)
Mo1 S3 C4 C5 27.7(3)
S3 C4 C5 N6 -56.5(4)
C4 C5 N6 C7 -173.8(3)
C4 C5 N6 Mo1 57.0(4)
Cl3 Mo1 N6 C5 -116.8(3)
Cl1 Mo1 N6 C5 64.2(3)
S3 Mo1 N6 C5 -30.1(3)
S9 Mo1 N6 C5 158.4(3)
Cl3 Mo1 N6 C7 112.3(3)
Cl1 Mo1 N6 C7 -66.7(3)
S3 Mo1 N6 C7 -161.0(3)
S9 Mo1 N6 C7 27.5(3)
C5 N6 C7 C8 174.8(3)
Mo1 N6 C7 C8 -55.8(4)
N6 C7 C8 S9 57.5(4)
C7 C8 S9 C10 83.8(4)
C7 C8 S9 Mo1 -29.7(3)
N6 Mo1 S9 C10 -104.42(18)
Cl3 Mo1 S9 C10 168.56(16)
Cl2 Mo1 S9 C10 73.81(16)
Cl1 Mo1 S9 C10 -17.09(16)
S3 Mo1 S9 C10 -129.65(18)
N6 Mo1 S9 C8 1.23(17)
Cl3 Mo1 S9 C8 -85.79(15)
Cl2 Mo1 S9 C8 179.47(15)
Cl1 Mo1 S9 C8 88.57(15)
S3 Mo1 S9 C8 -23.99(19)
C8 S9 C10 C11 165.1(3)
Mo1 S9 C10 C11 -92.2(3)
